data_4025350
loop_
_publ_author_name
'David M. Hodgson'
'Saifullah Salik'
'David J. Fox'

_publ_section_title
;
 Stereocontrolled Syntheses of (-)-Cubebol and (-)-10-Epicubebol Involving
 Intramolecular Cyclopropanation of \a-Lithiated Epoxides
;
_journal_name_full 'Journal of Organic Chemistry'
_journal_page_first 2157
_journal_page_last 2168
_journal_paper_doi 10.1021/jo9022974
_journal_volume 75
_journal_year 2010
_chemical_absolute_configuration unk
_chemical_formula_moiety 'C18 H22 N2 O6'
_chemical_formula_sum 'C18 H22 N2 O6'
_chemical_formula_weight 362.38
_space_group_IT_number 4
_symmetry_cell_setting monoclinic
_symmetry_space_group_name_Hall 'P 2yb'
_symmetry_space_group_name_H-M 'P 1 21 1'
_atom_sites_solution_hydrogens geom
_atom_sites_solution_primary direct
_audit_creation_date 09-05-01
_audit_creation_method CRYSTALS_ver_12.87
_cell_angle_alpha 90
_cell_angle_beta 94.9963(9)
_cell_angle_gamma 90
_cell_formula_units_Z 2
_cell_length_a 5.6584(1)
_cell_length_b 10.1501(2)
_cell_length_c 15.8737(4)
_cell_measurement_reflns_used 2107
_cell_measurement_temperature 150
_cell_measurement_theta_max 27
_cell_measurement_theta_min 5
_cell_volume 908.22(3)
_computing_cell_refinement 'DENZO/SCALEPACK (Otwinowski & Minor, 1997)'
_computing_data_collection 'COLLECT (Nonius, 1997-2001).'
_computing_data_reduction 'DENZO/SCALEPACK (Otwinowski & Minor, 1997)'
_computing_molecular_graphics 'CAMERON (Watkin et al., 1996)'
_computing_publication_material 'CRYSTALS (Betteridge et al., 2003)'
_computing_structure_refinement 'CRYSTALS (Betteridge et al., 2003)'
_computing_structure_solution 'SIR92 (Altomare et al., 1994)'
_diffrn_ambient_temperature 150
_diffrn_measured_fraction_theta_full 0.988
_diffrn_measured_fraction_theta_max 0.986
_diffrn_measurement_device 'Nonius KappaCCD'
_diffrn_measurement_device_type Area
_diffrn_measurement_method \w
_diffrn_radiation_monochromator graphite
_diffrn_radiation_type 'Mo K\a'
_diffrn_radiation_wavelength 0.71073
_diffrn_reflns_av_R_equivalents 0.069
_diffrn_reflns_limit_h_max 7
_diffrn_reflns_limit_h_min -7
_diffrn_reflns_limit_k_max 13
_diffrn_reflns_limit_k_min -13
_diffrn_reflns_limit_l_max 20
_diffrn_reflns_limit_l_min -20
_diffrn_reflns_number 11707
_diffrn_reflns_theta_full 26.827
_diffrn_reflns_theta_max 27.375
_diffrn_reflns_theta_min 5.157
_diffrn_standards_number 0
_exptl_absorpt_coefficient_mu 0.100
_exptl_absorpt_correction_T_max 1.00
_exptl_absorpt_correction_T_min 0.63
_exptl_absorpt_correction_type multi-scan
_exptl_absorpt_process_details 'DENZO/SCALEPACK (Otwinowski & Minor, 1997)'
_exptl_crystal_colour clear_pale_colourless
_exptl_crystal_density_diffrn 1.325
_exptl_crystal_density_meas ?
_exptl_crystal_density_method 'not measured'
_exptl_crystal_description plate
_exptl_crystal_F_000 384
_exptl_crystal_size_max 0.710
_exptl_crystal_size_mid 0.110
_exptl_crystal_size_min 0.040
_refine_diff_density_max 0.20
_refine_diff_density_min -0.21
_refine_ls_extinction_method None
_refine_ls_goodness_of_fit_ref 0.9301
_refine_ls_hydrogen_treatment none
_refine_ls_matrix_type full
_refine_ls_number_parameters 236
_refine_ls_number_reflns 1537
_refine_ls_number_restraints 1
_refine_ls_R_factor_all 0.0455
_refine_ls_R_factor_gt 0.0329
_refine_ls_shift/su_max 0.000094
_refine_ls_structure_factor_coef Fsqd
_refine_ls_weighting_details
;
 Method, part 1, Chebychev polynomial, (Watkin, 1994, Prince, 1982) 
 [weight] = 1.0/[A~0~*T~0~(x)+A~1~*T~1~(x) ... +A~n-1~]*T~n-1~(x)] 
 where A~i~ are the Chebychev coefficients listed below and x= Fcalc/Fmax 
 Method = Robust Weighting (Prince, 1982) 
 W = [weight] * [1-(deltaF/6*sigmaF)^2^]^2^ 
 A~i~ are: 
 8.68 11.6 5.89 1.73 
;
_refine_ls_weighting_scheme calc
_refine_ls_wR_factor_all 0.0829
_refine_ls_wR_factor_gt 0.0690
_refine_ls_wR_factor_ref 0.0829
_reflns_limit_h_max 7
_reflns_limit_h_min -7
_reflns_limit_k_max 13
_reflns_limit_k_min 0
_reflns_limit_l_max 20
_reflns_limit_l_min 0
_reflns_number_gt 1291
_reflns_number_total 2145
_reflns_threshold_expression I>2.0\s(I)
_oxford_diffrn_Wilson_B_factor 2.30
_oxford_diffrn_Wilson_scale 3.81
_oxford_refine_ls_r_factor_ref 0.0455
_oxford_refine_ls_scale 0.801
_oxford_reflns_number_all 1537
_oxford_reflns_threshold_expression_ref I>-3.0\s(I)
_oxford_structure_analysis_title 6096
_cod_data_source_file jo9022974_si_001.cif
_cod_data_source_block 6096
_cod_depositor_comments
;
The following automatic conversions were performed:

'_symmetry_cell_setting' value 'Monoclinic' changed to 'monoclinic'
according to the built-in table from CIF Core dictionary named
'cif_core.dic' version 2.4.1 from 2010-06-29.

Automatic conversion script
Id: cif_fix_values 1646 2011-03-28 12:23:43Z adriana 

The following automatic conversions were performed:

'_exptl_crystal_density_meas' value 'not measured' was changed to '?'
- the value is perceived as not measured.

Automatic conversion script
Id: cif_fix_values 3008 2015-01-20 13:52:24Z robertas 
;
_cod_original_sg_symbol_H-M 'P 1 21 1 '
_cod_database_code 4025350

loop_
_symmetry_equiv_pos_as_xyz
x,y,z
-x,y+1/2,-z

loop_
_atom_site_label
_atom_site_type_symbol
_atom_site_fract_x
_atom_site_fract_y
_atom_site_fract_z
_atom_site_U_iso_or_equiv
_atom_site_occupancy
_atom_site_adp_type
_atom_site_refinement_flags_posn
_atom_site_refinement_flags_adp
_atom_site_refinement_flags_occupancy
_atom_site_disorder_assembly
_atom_site_disorder_group
_oxford_atom_site_special_shape
_atom_site_attached_hydrogens
O1 O 0.8231 0.6398 0.1099 0.0403 1.0000 Uani . . . . . . .
C2 C 0.6402 0.6959 0.1221 0.0293 1.0000 Uani . . . . . . .
O3 O 0.5571 0.7129 0.1976 0.0317 1.0000 Uani . . . . . . .
C4 C 0.6830 0.6512 0.2716 0.0324 1.0000 Uani . . . . . . .
C5 C 0.7033 0.7533 0.3430 0.0324 1.0000 Uani . . . . . . .
C6 C 0.8135 0.8857 0.3176 0.0371 1.0000 Uani . . . . . . .
C7 C 1.0781 0.8772 0.3073 0.0492 1.0000 Uani . . . . . . .
C8 C 0.7637 0.9932 0.3809 0.0443 1.0000 Uani . . . . . . .
C9 C 0.8325 0.6873 0.4208 0.0395 1.0000 Uani . . . . . . .
C10 C 0.6925 0.5674 0.4467 0.0435 1.0000 Uani . . . . . . .
C11 C 0.6571 0.4653 0.3759 0.0445 1.0000 Uani . . . . . . .
C12 C 0.5459 0.5317 0.2965 0.0366 1.0000 Uani . . . . . . .
C13 C 0.3465 0.4928 0.2542 0.0468 1.0000 Uani . . . . . . .
C14 C 0.5173 0.3471 0.4050 0.0581 1.0000 Uani . . . . . . .
C15 C 0.4741 0.7521 0.0533 0.0278 1.0000 Uani . . . . . . .
C16 C 0.2870 0.8328 0.0710 0.0272 1.0000 Uani . . . . . . .
C17 C 0.1308 0.8733 0.0045 0.0297 1.0000 Uani . . . . . . .
N18 N -0.0740 0.9548 0.0232 0.0370 1.0000 Uani . . . . . . .
O19 O -0.0838 0.9930 0.0958 0.0599 1.0000 Uani . . . . . . .
O20 O -0.2254 0.9773 -0.0347 0.0416 1.0000 Uani . . . . . . .
C21 C 0.1515 0.8372 -0.0786 0.0324 1.0000 Uani . . . . . . .
C22 C 0.3422 0.7590 -0.0930 0.0329 1.0000 Uani . . . . . . .
C23 C 0.5058 0.7168 -0.0295 0.0297 1.0000 Uani . . . . . . .
N24 N 0.3655 0.7150 -0.1803 0.0435 1.0000 Uani . . . . . . .
O25 O 0.5434 0.6525 -0.1940 0.0565 1.0000 Uani . . . . . . .
O26 O 0.2043 0.7420 -0.2343 0.0549 1.0000 Uani . . . . . . .
H41 H 0.8415 0.6246 0.2580 0.0397 1.0000 Uiso R . . . . . .
H51 H 0.5400 0.7713 0.3572 0.0367 1.0000 Uiso R . . . . . .
H61 H 0.7323 0.9114 0.2622 0.0441 1.0000 Uiso R . . . . . .
H72 H 1.1302 0.9605 0.2856 0.0728 1.0000 Uiso R . . . . . .
H71 H 1.1061 0.8084 0.2666 0.0729 1.0000 Uiso R . . . . . .
H73 H 1.1653 0.8580 0.3617 0.0729 1.0000 Uiso R . . . . . .
H83 H 0.8252 1.0761 0.3620 0.0650 1.0000 Uiso R . . . . . .
H81 H 0.5961 1.0031 0.3841 0.0651 1.0000 Uiso R . . . . . .
H82 H 0.8373 0.9704 0.4365 0.0650 1.0000 Uiso R . . . . . .
H91 H 0.9891 0.6601 0.4069 0.0468 1.0000 Uiso R . . . . . .
H92 H 0.8476 0.7501 0.4670 0.0469 1.0000 Uiso R . . . . . .
H101 H 0.5370 0.5955 0.4626 0.0529 1.0000 Uiso R . . . . . .
H102 H 0.7798 0.5249 0.4956 0.0528 1.0000 Uiso R . . . . . .
H111 H 0.8145 0.4342 0.3624 0.0520 1.0000 Uiso R . . . . . .
H132 H 0.2846 0.5384 0.2065 0.0570 1.0000 Uiso R . . . . . .
H131 H 0.2702 0.4183 0.2716 0.0571 1.0000 Uiso R . . . . . .
H141 H 0.5005 0.2828 0.3600 0.0858 1.0000 Uiso R . . . . . .
H143 H 0.3633 0.3765 0.4195 0.0858 1.0000 Uiso R . . . . . .
H142 H 0.6031 0.3093 0.4542 0.0861 1.0000 Uiso R . . . . . .
H161 H 0.2669 0.8593 0.1268 0.0327 1.0000 Uiso R . . . . . .
H211 H 0.0396 0.8656 -0.1225 0.0377 1.0000 Uiso R . . . . . .
H231 H 0.6365 0.6646 -0.0421 0.0361 1.0000 Uiso R . . . . . .

loop_
_atom_site_aniso_label
_atom_site_aniso_U_11
_atom_site_aniso_U_22
_atom_site_aniso_U_33
_atom_site_aniso_U_23
_atom_site_aniso_U_13
_atom_site_aniso_U_12
O1 0.0394 0.0484 0.0341 0.0027 0.0087 0.0103
C2 0.0300 0.0298 0.0281 -0.0020 0.0029 0.0017
O3 0.0346 0.0390 0.0215 0.0031 0.0019 0.0117
C4 0.0349 0.0389 0.0228 0.0019 -0.0001 0.0110
C5 0.0313 0.0397 0.0264 0.0018 0.0029 0.0072
C6 0.0391 0.0422 0.0303 0.0020 0.0048 0.0032
C7 0.0432 0.0549 0.0508 -0.0013 0.0110 -0.0014
C8 0.0429 0.0421 0.0477 -0.0017 0.0035 0.0033
C9 0.0367 0.0492 0.0316 0.0045 -0.0025 0.0101
C10 0.0503 0.0507 0.0294 0.0085 0.0021 0.0082
C11 0.0594 0.0434 0.0314 0.0089 0.0082 0.0129
C12 0.0446 0.0381 0.0277 -0.0025 0.0067 0.0093
C13 0.0535 0.0435 0.0433 0.0003 0.0042 0.0011
C14 0.0900 0.0421 0.0443 0.0088 0.0176 0.0024
C15 0.0326 0.0231 0.0275 -0.0024 0.0013 -0.0042
C16 0.0341 0.0243 0.0236 0.0004 0.0049 0.0003
C17 0.0325 0.0232 0.0339 0.0039 0.0056 0.0029
N18 0.0403 0.0324 0.0380 0.0042 0.0012 0.0054
O19 0.0657 0.0716 0.0413 -0.0109 -0.0012 0.0348
O20 0.0348 0.0453 0.0438 0.0104 -0.0021 0.0002
C21 0.0409 0.0297 0.0268 0.0054 0.0045 -0.0021
C22 0.0426 0.0307 0.0257 0.0015 0.0054 -0.0064
C23 0.0315 0.0266 0.0319 0.0012 0.0070 -0.0028
N24 0.0609 0.0420 0.0284 -0.0018 0.0093 -0.0033
O25 0.0663 0.0701 0.0345 -0.0100 0.0115 0.0159
O26 0.0687 0.0678 0.0263 -0.0015 -0.0057 -0.0006

loop_
_atom_type_symbol
_atom_type_scat_dispersion_real
_atom_type_scat_dispersion_imag
_atom_type_scat_Cromer_Mann_a1
_atom_type_scat_Cromer_Mann_b1
_atom_type_scat_Cromer_Mann_a2
_atom_type_scat_Cromer_Mann_b2
_atom_type_scat_Cromer_Mann_a3
_atom_type_scat_Cromer_Mann_b3
_atom_type_scat_Cromer_Mann_a4
_atom_type_scat_Cromer_Mann_b4
_atom_type_scat_Cromer_Mann_c
_atom_type_scat_source
C 0.0033 0.0016 2.3100 20.8439 1.0200 10.2075 1.5886 0.5687 0.8650 51.6512 0.2156 'International Tables Vol C 4.2.6.8 and 6.1.1.4'
H 0.0000 0.0000 0.4930 10.5109 0.3229 26.1257 0.1402 3.1424 0.0408 57.7998 0.0030 'International Tables Vol C 4.2.6.8 and 6.1.1.4'
N 0.0061 0.0033 12.2126 0.0057 3.1322 9.8933 2.0125 28.9975 1.1663 0.5826 -11.5290 'International Tables Vol C 4.2.6.8 and 6.1.1.4'
O 0.0106 0.0060 3.0485 13.2771 2.2868 5.7011 1.5463 0.3239 0.8670 32.9089 0.2508 'International Tables Vol C 4.2.6.8 and 6.1.1.4'

loop_
_geom_angle_atom_site_label_1
_geom_angle_site_symmetry_1
_geom_angle_atom_site_label_2
_geom_angle_site_symmetry_2
_geom_angle_atom_site_label_3
_geom_angle_site_symmetry_3
_geom_angle
_geom_angle_publ_flag
O1 . C2 . O3 . 125.234 yes
O1 . C2 . C15 . 123.713 yes
O3 . C2 . C15 . 111.033 yes
C2 . O3 . C4 . 118.763 yes
O3 . C4 . C5 . 107.771 yes
O3 . C4 . C12 . 109.193 yes
C5 . C4 . C12 . 110.890 yes
O3 . C4 . H41 . 109.4 no
C5 . C4 . H41 . 109.8 no
C12 . C4 . H41 . 109.7 no
C4 . C5 . C6 . 113.533 yes
C4 . C5 . C9 . 107.472 yes
C6 . C5 . C9 . 114.499 yes
C4 . C5 . H51 . 106.4 no
C6 . C5 . H51 . 107.7 no
C9 . C5 . H51 . 106.7 no
C5 . C6 . C7 . 113.571 yes
C5 . C6 . C8 . 110.256 yes
C7 . C6 . C8 . 110.527 yes
C5 . C6 . H61 . 107.1 no
C7 . C6 . H61 . 107.7 no
C8 . C6 . H61 . 107.4 no
C6 . C7 . H72 . 108.7 no
C6 . C7 . H71 . 109.3 no
H72 . C7 . H71 . 108.6 no
C6 . C7 . H73 . 110.1 no
H72 . C7 . H73 . 110.1 no
H71 . C7 . H73 . 110.1 no
C6 . C8 . H83 . 109.0 no
C6 . C8 . H81 . 110.5 no
H83 . C8 . H81 . 108.0 no
C6 . C8 . H82 . 109.9 no
H83 . C8 . H82 . 110.6 no
H81 . C8 . H82 . 109.0 no
C5 . C9 . C10 . 110.041 yes
C5 . C9 . H91 . 108.8 no
C10 . C9 . H91 . 109.8 no
C5 . C9 . H92 . 109.1 no
C10 . C9 . H92 . 109.5 no
H91 . C9 . H92 . 109.6 no
C9 . C10 . C11 . 112.352 yes
C9 . C10 . H101 . 109.7 no
C11 . C10 . H101 . 108.8 no
C9 . C10 . H102 . 109.0 no
C11 . C10 . H102 . 107.9 no
H101 . C10 . H102 . 109.0 no
C10 . C11 . C12 . 109.105 yes
C10 . C11 . C14 . 110.352 yes
C12 . C11 . C14 . 114.293 yes
C10 . C11 . H111 . 108.3 no
C12 . C11 . H111 . 106.2 no
C14 . C11 . H111 . 108.4 no
C11 . C12 . C4 . 112.888 yes
C11 . C12 . C13 . 124.246 yes
C4 . C12 . C13 . 122.838 yes
C12 . C13 . H132 . 120.6 no
C12 . C13 . H131 . 119.5 no
H132 . C13 . H131 . 119.9 no
C11 . C14 . H141 . 109.1 no
C11 . C14 . H143 . 109.3 no
H141 . C14 . H143 . 110.7 no
C11 . C14 . H142 . 108.6 no
H141 . C14 . H142 . 109.9 no
H143 . C14 . H142 . 109.2 no
C2 . C15 . C16 . 121.451 yes
C2 . C15 . C23 . 117.977 yes
C16 . C15 . C23 . 120.514 yes
C15 . C16 . C17 . 118.111 yes
C15 . C16 . H161 . 121.1 no
C17 . C16 . H161 . 120.8 no
C16 . C17 . N18 . 118.437 yes
C16 . C17 . C21 . 123.288 yes
N18 . C17 . C21 . 118.229 yes
C17 . N18 . O19 . 117.923 yes
C17 . N18 . O20 . 117.731 yes
O19 . N18 . O20 . 124.326 yes
C17 . C21 . C22 . 116.354 yes
C17 . C21 . H211 . 121.0 no
C22 . C21 . H211 . 122.6 no
C21 . C22 . C23 . 123.098 yes
C21 . C22 . N24 . 117.865 yes
C23 . C22 . N24 . 118.995 yes
C15 . C23 . C22 . 118.587 yes
C15 . C23 . H231 . 120.9 no
C22 . C23 . H231 . 120.5 no
C22 . N24 . O25 . 117.815 yes
C22 . N24 . O26 . 117.870 yes
O25 . N24 . O26 . 124.309 yes

loop_
_geom_bond_atom_site_label_1
_geom_bond_site_symmetry_1
_geom_bond_atom_site_label_2
_geom_bond_site_symmetry_2
_geom_bond_distance
_geom_bond_publ_flag
O1 . C2 . 1.212 yes
C2 . O3 . 1.336 yes
C2 . C15 . 1.491 yes
O3 . C4 . 1.461 yes
C4 . C5 . 1.532 yes
C4 . C12 . 1.511 yes
C4 . H41 . 0.979 no
C5 . C6 . 1.550 yes
C5 . C9 . 1.533 yes
C5 . H51 . 0.987 no
C6 . C7 . 1.523 yes
C6 . C8 . 1.526 yes
C6 . H61 . 0.990 no
C7 . H72 . 0.968 no
C7 . H71 . 0.974 no
C7 . H73 . 0.975 no
C8 . H83 . 0.969 no
C8 . H81 . 0.959 no
C8 . H82 . 0.971 no
C9 . C10 . 1.527 yes
C9 . H91 . 0.972 no
C9 . H92 . 0.970 no
C10 . C11 . 1.530 yes
C10 . H101 . 0.979 no
C10 . H102 . 0.983 no
C11 . C12 . 1.516 yes
C11 . C14 . 1.530 yes
C11 . H111 . 0.986 no
C12 . C13 . 1.322 yes
C13 . H132 . 0.930 no
C13 . H131 . 0.925 no
C14 . H141 . 0.966 no
C14 . H143 . 0.968 no
C14 . H142 . 0.963 no
C15 . C16 . 1.386 yes
C15 . C23 . 1.389 yes
C16 . C17 . 1.379 yes
C16 . H161 . 0.942 no
C17 . N18 . 1.475 yes
C17 . C21 . 1.384 yes
N18 . O19 . 1.222 yes
N18 . O20 . 1.222 yes
C21 . C22 . 1.374 yes
C21 . H211 . 0.945 no
C22 . C23 . 1.376 yes
C22 . N24 . 1.473 yes
C23 . H231 . 0.945 no
N24 . O25 . 1.225 yes
N24 . O26 . 1.227 yes

loop_
_oxford_twin_element_scale_factors
0.533
0.467
